data_7239385
loop_
_publ_author_name
'Yu, Tingting'
'Wang, Kun'
'Ma, Huiyuan'
'Pang, Haijun'
'Li, Shaobin'

_publ_section_title
;
 Assembly of co-bimb-polyoxotungstate hybrids: from 1D chain to 3D
 framework influenced by the charge of Keggin anions
;
_journal_issue 5
_journal_name_full 'RSC Adv.'
_journal_page_first 2235
_journal_paper_doi 10.1039/C3RA45456H
_journal_volume 4
_journal_year 2014
_chemical_formula_moiety 'C48 H45 B Co2 N16 O42 W12'
_chemical_formula_sum 'C48 H45 B Co2 N16 O42 W12'
_chemical_formula_weight 3852.84
_space_group_crystal_system triclinic
_space_group_IT_number 2
_space_group_name_Hall '-P 1'
_space_group_name_H-M_alt 'P -1'
_atom_sites_solution_hydrogens geom
_audit_creation_method SHELXL-2013
_cell_angle_alpha 91.802(5)
_cell_angle_beta 103.098(5)
_cell_angle_gamma 112.440(5)
_cell_formula_units_Z 2
_cell_length_a 13.270(5)
_cell_length_b 15.060(5)
_cell_length_c 21.186(5)
_cell_measurement_temperature 293(2)
_cell_volume 3779(2)
_computing_structure_refinement 'SHELXL-2013 (Sheldrick, 2013)'
_diffrn_ambient_temperature 293(2)
_diffrn_measured_fraction_theta_full 0.986
_diffrn_measured_fraction_theta_max 0.982
_diffrn_radiation_type MoK\a
_diffrn_radiation_wavelength 0.71069
_diffrn_reflns_av_R_equivalents 0.0414
_diffrn_reflns_av_unetI/netI 0.0913
_diffrn_reflns_Laue_measured_fraction_full 0.986
_diffrn_reflns_Laue_measured_fraction_max 0.982
_diffrn_reflns_limit_h_max 15
_diffrn_reflns_limit_h_min -15
_diffrn_reflns_limit_k_max 17
_diffrn_reflns_limit_k_min -18
_diffrn_reflns_limit_l_max 25
_diffrn_reflns_limit_l_min -25
_diffrn_reflns_number 19648
_diffrn_reflns_point_group_measured_fraction_full 0.986
_diffrn_reflns_point_group_measured_fraction_max 0.982
_diffrn_reflns_theta_full 25.240
_diffrn_reflns_theta_max 25.289
_diffrn_reflns_theta_min 0.995
_exptl_absorpt_coefficient_mu 18.706
_exptl_absorpt_correction_T_max 0.016
_exptl_absorpt_correction_T_min 0.007
_exptl_absorpt_correction_type multi-scan
_exptl_crystal_colour red
_exptl_crystal_density_diffrn 3.386
_exptl_crystal_description block
_exptl_crystal_F_000 3430
_refine_diff_density_max 4.034
_refine_diff_density_min -2.359
_refine_diff_density_rms 0.428
_refine_ls_extinction_method none
_refine_ls_goodness_of_fit_ref 1.023
_refine_ls_hydrogen_treatment constr
_refine_ls_matrix_type full
_refine_ls_number_parameters 1067
_refine_ls_number_reflns 13465
_refine_ls_number_restraints 269
_refine_ls_restrained_S_all 1.013
_refine_ls_R_factor_all 0.0921
_refine_ls_R_factor_gt 0.0546
_refine_ls_shift/su_max 0.002
_refine_ls_shift/su_mean 0.000
_refine_ls_structure_factor_coef Fsqd
_refine_ls_weighting_details
;
 w=1/[\s^2^(Fo^2^)+(0.0758P)^2^]
 where P=(Fo^2^+2Fc^2^)/3
;
_refine_ls_weighting_scheme calc
_refine_ls_wR_factor_gt 0.1312
_refine_ls_wR_factor_ref 0.1534
_reflns_Friedel_coverage 0.000
_reflns_number_gt 9245
_reflns_number_total 13465
_reflns_threshold_expression 'I > 2\s(I)'
_cod_data_source_file c3ra45456h.txt
_cod_data_source_block ytt
_cod_database_code 7239385
_shelx_space_group_comment
;
The symmetry employed for this shelxl refinement is uniquely defined
by the following loop, which should always be used as a source of
symmetry information in preference to the above space-group names.
They are only intended as comments.
;
_shelxl_version_number 2013-2

loop_
_space_group_symop_operation_xyz
'x, y, z'
'-x, -y, -z'

loop_
_atom_site_label
_atom_site_type_symbol
_atom_site_fract_x
_atom_site_fract_y
_atom_site_fract_z
_atom_site_U_iso_or_equiv
_atom_site_adp_type
_atom_site_occupancy
_atom_site_site_symmetry_order
_atom_site_calc_flag
_atom_site_refinement_flags_posn
_atom_site_refinement_flags_adp
W1 W 0.17981(7) 0.87030(6) -1.93504(3) 0.0207(2) Uani 1 1 d . .
W2 W 0.05527(7) 0.98134(6) -1.83870(3) 0.0195(2) Uani 1 1 d . .
W3 W 0.43259(7) 1.00880(6) -1.84119(3) 0.01894(19) Uani 1 1 d . .
W4 W 0.40404(7) 0.76127(6) -1.68866(3) 0.0226(2) Uani 1 1 d . .
W5 W 0.28921(7) 0.86434(6) -1.60077(3) 0.01869(19) Uani 1 1 d . .
W6 W 0.30532(7) 1.11864(6) -1.74239(3) 0.01669(18) Uani 1 1 d . .
W7 W 0.48882(7) 1.00109(6) -1.66617(3) 0.01709(19) Uani 1 1 d . .
W8 W 0.10196(7) 0.97619(6) -1.67980(3) 0.01874(19) Uani 1 1 d . .
W9 W 0.12639(8) 0.61639(6) -1.79587(4) 0.0280(2) Uani 1 1 d . .
W10 W 0.01117(7) 0.71352(6) -1.70541(4) 0.0246(2) Uani 1 1 d . .
W11 W 0.35220(8) 0.76998(6) -1.86481(4) 0.0256(2) Uani 1 1 d . .
W12 W -0.04580(8) 0.71768(6) -1.86539(4) 0.0269(2) Uani 1 1 d . .
Co1 Co 0.2936(2) 0.77684(19) -1.43723(11) 0.0163(6) Uani 1 1 d . .
Co2 Co 0.8027(2) 1.0299(2) -0.90971(11) 0.0226(6) Uani 1 1 d . .
O1 O 0.6489(12) 1.0484(13) -0.9468(6) 0.042(4) Uani 1 1 d . .
O2 O -0.0386(12) 1.0199(10) -1.8866(6) 0.027(3) Uani 1 1 d . .
O3 O 0.1344(11) 0.8794(9) -2.0173(6) 0.025(3) Uani 1 1 d . .
O4 O 0.6157(11) 1.0888(9) -1.6269(5) 0.022(3) Uani 1 1 d . .
O5 O 0.1075(13) 0.4982(10) -1.8090(7) 0.039(4) Uani 1 1 d . .
O6 O 0.2945(10) 0.8589(9) -1.5186(6) 0.018(3) Uani 1 1 d . U
O7 O 0.1298(12) 0.9584(10) -1.8984(6) 0.028(3) Uani 1 1 d . .
O8 O 0.0363(11) 1.0063(10) -1.6270(6) 0.027(3) Uani 1 1 d . .
O9 O -0.0965(12) 0.6897(11) -1.7897(6) 0.032(4) Uani 1 1 d . .
O10 O -0.0035(13) 0.6091(10) -1.8618(6) 0.036(4) Uani 1 1 d . .
O11 O 0.2560(12) 0.7890(9) -1.9429(6) 0.024(3) Uani 1 1 d . .
O12 O 0.0374(13) 0.6042(10) -1.7341(6) 0.029(4) Uani 1 1 d . .
O13 O 0.4586(12) 0.8957(10) -1.8648(6) 0.029(3) Uani 1 1 d . U
O14 O 0.3614(11) 0.7776(10) -1.6101(6) 0.022(3) Uani 1 1 d . .
O15 O 0.4987(10) 1.0024(9) -1.7532(6) 0.018(3) Uani 1 1 d . U
O16 O -0.0783(12) 0.6601(12) -1.6591(6) 0.040(4) Uani 1 1 d . .
O17 O 0.3760(12) 1.2409(10) -1.7314(6) 0.027(3) Uani 1 1 d . .
O18 O -0.0310(12) 0.8494(10) -1.8505(6) 0.030(3) Uani 1 1 d . .
O19 O 0.2162(10) 0.9479(9) -1.6216(5) 0.021(3) Uani 1 1 d . .
O20 O 0.4078(11) 1.0798(9) -1.6833(6) 0.024(3) Uani 1 1 d . U
O21 O 0.2205(11) 0.6712(9) -1.8519(6) 0.025(3) Uani 1 1 d . U
O22 O 0.1759(10) 1.1066(9) -1.8097(5) 0.018(3) Uani 1 1 d . .
O23 O 0.4304(12) 0.9671(10) -1.5911(6) 0.026(3) Uani 1 1 d . .
O24 O 0.4191(12) 0.7721(9) -1.7751(5) 0.024(3) Uani 1 1 d . .
O25 O 0.5464(12) 1.0950(10) -1.8607(6) 0.030(3) Uani 1 1 d . .
O26 O 0.1218(11) 0.7708(9) -1.7776(6) 0.025(3) Uani 1 1 d . .
O27 O 0.3713(11) 1.0884(9) -1.8083(6) 0.020(3) Uani 1 1 d . U
O28 O 0.2759(10) 0.8773(9) -1.8272(5) 0.017(3) Uani 1 1 d . .
O29 O 0.0541(12) 0.7688(10) -1.9217(6) 0.030(4) Uani 1 1 d . .
O30 O 0.0138(10) 0.9951(9) -1.7589(5) 0.018(3) Uani 1 1 d . .
O31 O 0.2584(13) 0.6634(10) -1.7247(6) 0.030(4) Uani 1 1 d . .
O32 O 0.3243(10) 0.9773(9) -1.9223(5) 0.016(3) Uani 1 1 d . .
O33 O 0.0184(10) 0.8420(9) -1.6969(6) 0.022(3) Uani 1 1 d . .
O34 O 0.2160(11) 1.1028(9) -1.6808(6) 0.022(3) Uani 1 1 d . .
O35 O 0.5225(11) 0.8870(10) -1.6614(5) 0.022(3) Uani 1 1 d . .
O36 O 0.1502(12) 0.7611(9) -1.6398(6) 0.023(3) Uani 1 1 d . .
O37 O 0.4054(15) 0.7021(12) -1.9024(6) 0.040(4) Uani 1 1 d . .
O38 O -0.1725(12) 0.6676(11) -1.9231(7) 0.042(4) Uani 1 1 d . .
O39 O 0.4786(14) 0.6936(12) -1.6620(6) 0.043(4) Uani 1 1 d . .
O40 O 0.1871(10) 0.9490(9) -1.7615(5) 0.015(3) Uani 1 1 d . .
O41 O 0.3156(10) 0.8735(8) -1.7077(5) 0.013(3) Uani 1 1 d . U
C1 C -0.096(2) 0.3115(19) -1.8040(12) 0.049(6) Uani 1 1 d . U
H1A H -0.1021 0.3703 -1.7972 0.059 Uiso 1 1 calc R U
C3 C -0.2038(15) 0.8007(16) -1.4616(9) 0.026(5) Uani 1 1 d . .
H3A H -0.2086 0.7612 -1.4286 0.031 Uiso 1 1 calc R U
C5 C 0.662(3) 0.623(2) -0.6792(15) 0.069(8) Uani 1 1 d . U
H5A H 0.6850 0.6073 -0.6379 0.083 Uiso 1 1 calc R U
C7 C 0.593(3) 0.659(3) -0.8017(19) 0.093(10) Uani 1 1 d . U
H7A H 0.5702 0.6683 -0.8450 0.112 Uiso 1 1 calc R U
C8 C 0.673(2) 0.738(2) -0.7609(16) 0.068(9) Uani 1 1 d . .
C9 C 0.548(4) 0.580(4) -0.789(2) 0.119(9) Uani 1 1 d . U
C10 C 0.711(3) 0.717(3) -0.6932(16) 0.082(11) Uani 1 1 d . .
H10A H 0.7660 0.7653 -0.6612 0.098 Uiso 1 1 calc R U
C11 C 0.711(2) 0.913(2) -0.7405(14) 0.063(8) Uani 1 1 d . .
H11A H 0.6954 0.9177 -0.7002 0.076 Uiso 1 1 calc R U
C12 C -0.170(2) 0.2322(17) -1.8457(11) 0.040(6) Uani 1 1 d . U
H12A H -0.2396 0.2266 -1.8708 0.048 Uiso 1 1 calc R U
C13 C 0.736(2) 0.979(2) -0.7787(10) 0.046(7) Uani 1 1 d . .
H13A H 0.7427 1.0410 -0.7670 0.056 Uiso 1 1 calc R U
C14 C 0.065(3) 0.533(2) -1.5762(14) 0.065(8) Uani 1 1 d . U
H14A H -0.0078 0.4905 -1.5982 0.078 Uiso 1 1 calc R U
C15 C 0.742(2) 0.864(2) -0.8269(13) 0.050(6) Uani 1 1 d . U
H15A H 0.7547 0.8255 -0.8567 0.059 Uiso 1 1 calc R U
C16 C 0.420(2) 0.6535(17) -1.0566(12) 0.042(6) Uani 1 1 d . U
H16A H 0.4389 0.6579 -1.0112 0.051 Uiso 1 1 calc R U
C17 C 0.283(2) 0.399(2) -1.6775(12) 0.063(9) Uani 1 1 d . .
H17A H 0.3535 0.3999 -1.6780 0.075 Uiso 1 1 calc R U
C18 C 0.625(2) 0.8453(15) -0.9979(10) 0.038(6) Uani 1 1 d . .
H18A H 0.5695 0.8475 -0.9782 0.046 Uiso 1 1 calc R U
C19 C 0.7031(19) 0.8040(15) -1.0667(9) 0.032(5) Uani 1 1 d . .
H19A H 0.7144 0.7748 -1.1023 0.038 Uiso 1 1 calc R U
C20 C -0.1903(19) 0.9176(17) -1.5613(10) 0.035(6) Uani 1 1 d . .
H20A H -0.1852 0.9549 -1.5955 0.043 Uiso 1 1 calc R U
C21 C 0.1123(17) 0.7982(16) -1.3733(9) 0.028(5) Uani 1 1 d . .
H21A H 0.1503 0.7913 -1.3323 0.033 Uiso 1 1 calc R U
C22 C -0.433(2) 0.6995(17) -1.4478(11) 0.040(6) Uani 1 1 d . U
H22A H -0.4021 0.6532 -1.4476 0.047 Uiso 1 1 calc R U
C23 C 0.090(2) 0.6015(17) -1.5288(11) 0.038(5) Uani 1 1 d . U
H23A H 0.0381 0.6151 -1.5118 0.045 Uiso 1 1 calc R U
C24 C -0.526(2) 0.6926(18) -1.4272(11) 0.040(6) Uani 1 1 d . .
H24A H -0.5648 0.6433 -1.4055 0.048 Uiso 1 1 calc R U
C25 C 0.3435(17) 0.7210(15) -1.2915(8) 0.023(5) Uani 1 1 d . .
H25A H 0.3911 0.7843 -1.2732 0.028 Uiso 1 1 calc R U
C26 C -0.2853(19) 0.8868(16) -1.5414(10) 0.032(5) Uani 1 1 d . U
H26A H -0.3441 0.9046 -1.5600 0.038 Uiso 1 1 calc R U
C27 C 0.7818(18) 0.8736(15) -1.0215(9) 0.028(5) Uani 1 1 d . .
H27A H 0.8584 0.8995 -1.0198 0.034 Uiso 1 1 calc R U
C28 C -0.4736(16) 0.8249(14) -1.4677(9) 0.021(4) Uani 1 1 d . U
H28A H -0.4709 0.8829 -1.4828 0.025 Uiso 1 1 calc R U
C29 C -0.0963(17) 0.8952(15) -1.5317(9) 0.027(5) Uani 1 1 d . .
H29A H -0.0299 0.9198 -1.5450 0.033 Uiso 1 1 calc R U
C30 C -0.036(2) 0.1942(15) -1.8007(10) 0.038(6) Uani 1 1 d . .
H30A H 0.0072 0.1587 -1.7877 0.046 Uiso 1 1 calc R U
C31 C 0.1898(17) 0.3367(15) -1.7197(9) 0.027(5) Uani 1 1 d . U
H31A H 0.1936 0.2882 -1.7461 0.032 Uiso 1 1 calc R U
C32 C 0.0809(17) 0.4098(15) -1.6808(9) 0.025(5) Uani 1 1 d . .
H32A H 0.0117 0.4132 -1.6830 0.030 Uiso 1 1 calc R U
C33 C 0.319(2) 0.5872(16) -1.0896(10) 0.045(6) Uani 1 1 d . .
H33A H 0.2716 0.5451 -1.0675 0.053 Uiso 1 1 calc R U
C34 C 0.2362(18) 0.5980(16) -1.3593(9) 0.031(5) Uani 1 1 d . .
H34A H 0.1935 0.5590 -1.3987 0.038 Uiso 1 1 calc R U
C35 C 0.0893(18) 0.3431(15) -1.7244(9) 0.024(5) Uani 1 1 d . .
C36 C -0.2944(17) 0.8254(15) -1.4905(9) 0.025(5) Uani 1 1 d . .
C37 C 0.2413(17) 0.6064(14) -1.5445(9) 0.025(4) Uani 1 1 d . U
H37A H 0.3180 0.6241 -1.5404 0.030 Uiso 1 1 calc R U
C38 C 0.0679(18) 0.8068(15) -1.4742(9) 0.028(5) Uani 1 1 d . .
H38A H 0.0699 0.8095 -1.5177 0.034 Uiso 1 1 calc R U
C39 C 0.4622(15) 0.7115(13) -1.1534(9) 0.020(4) Uani 1 1 d . .
H39A H 0.5101 0.7536 -1.1752 0.024 Uiso 1 1 calc R U
C40 C 0.2743(18) 0.4656(15) -1.6313(10) 0.030(5) Uani 1 1 d . U
H40A H 0.3380 0.5053 -1.5990 0.036 Uiso 1 1 calc R U
C41 C 0.0203(16) 0.8154(14) -1.3851(9) 0.024(4) Uani 1 1 d . U
H41A H -0.0159 0.8243 -1.3541 0.029 Uiso 1 1 calc R U
C42 C 0.360(2) 0.6475(15) -1.1871(8) 0.028(5) Uani 1 1 d . .
C43 C -0.1058(16) 0.8377(15) -1.4842(9) 0.023(5) Uani 1 1 d . .
C44 C 0.4974(19) 0.7152(15) -1.0854(9) 0.027(5) Uani 1 1 d . .
C45 C 0.1768(17) 0.4709(14) -1.6341(9) 0.021(4) Uani 1 1 d . .
C46 C 0.286(2) 0.5818(14) -1.1558(9) 0.029(5) Uani 1 1 d . .
H46A H 0.2162 0.5360 -1.1797 0.035 Uiso 1 1 calc R U
C47 C 0.2496(17) 0.5637(15) -1.3013(9) 0.026(5) Uani 1 1 d . U
H47A H 0.2187 0.4999 -1.2931 0.031 Uiso 1 1 calc R U
C48 C 0.575(3) 0.552(3) -0.7287(16) 0.083(9) Uani 1 1 d . U
H48A H 0.5373 0.4891 -0.7205 0.099 Uiso 1 1 calc R U
N1 N -0.1299(15) 0.1604(12) -1.8471(7) 0.028(4) Uani 1 1 d . .
N2 N 0.2917(14) 0.6953(12) -1.3539(7) 0.022(4) Uani 1 1 d . .
N3 N 0.3199(12) 0.6453(11) -1.2567(7) 0.019(4) Uani 1 1 d . .
N5 N 0.6016(15) 0.7828(12) -1.0516(8) 0.028(4) Uani 1 1 d . U
N6 N 0.7334(15) 0.9033(12) -0.9759(7) 0.029(4) Uani 1 1 d . .
N7 N -0.3938(13) 0.7878(11) -1.4685(7) 0.021(4) Uani 1 1 d . U
N8 N 0.1445(13) 0.7918(11) -1.4293(7) 0.020(4) Uani 1 1 d . .
N9 N -0.0133(14) 0.8178(12) -1.4511(8) 0.027(4) Uani 1 1 d . .
N11 N 0.2046(12) 0.6501(11) -1.5079(7) 0.014(3) Uani 1 1 d . U
N12 N 0.1632(14) 0.5349(11) -1.5883(7) 0.024(4) Uani 1 1 d . .
N13 N 0.7142(18) 0.8360(16) -0.7744(9) 0.045(5) Uani 1 1 d . .
N14 N 0.751(2) 0.9544(15) -0.8347(8) 0.052(6) Uani 1 1 d . U
N15 N -0.0079(14) 0.2854(12) -1.7732(8) 0.027(4) Uani 1 1 d . U
N16 N -0.5531(13) 0.7689(11) -1.4434(7) 0.018(3) Uani 1 1 d . U
N4 N 0.446(3) 0.518(2) -0.8356(16) 0.147(6) Uani 1 1 d G U
C6 C 0.442(3) 0.490(2) -0.9000(18) 0.149(6) Uani 1 1 d G U
H6A H 0.5033 0.5043 -0.9177 0.179 Uiso 1 1 calc R U
N10 N 0.329(3) 0.438(2) -0.9331(13) 0.152(6) Uani 1 1 d G U
C4 C 0.263(3) 0.434(2) -0.8891(19) 0.149(6) Uani 1 1 d G U
H4A H 0.1852 0.4029 -0.8984 0.178 Uiso 1 1 calc R U
C2 C 0.336(3) 0.483(2) -0.8289(16) 0.151(6) Uani 1 1 d G U
H2A H 0.3147 0.4913 -0.7909 0.181 Uiso 1 1 calc R U
B1 B 0.2248(19) 0.8667(16) -1.7690(10) 0.020 Uiso 1 1 d . U

loop_
_atom_site_aniso_label
_atom_site_aniso_U_11
_atom_site_aniso_U_22
_atom_site_aniso_U_33
_atom_site_aniso_U_23
_atom_site_aniso_U_13
_atom_site_aniso_U_12
W1 0.0309(5) 0.0264(5) 0.0067(3) 0.0014(3) -0.0002(3) 0.0165(4)
W2 0.0225(4) 0.0257(5) 0.0122(4) 0.0022(3) -0.0025(3) 0.0156(4)
W3 0.0233(4) 0.0291(5) 0.0086(3) 0.0021(3) 0.0030(3) 0.0157(4)
W4 0.0356(5) 0.0298(5) 0.0126(4) 0.0047(3) 0.0037(4) 0.0251(4)
W5 0.0251(4) 0.0282(5) 0.0069(3) 0.0036(3) 0.0018(3) 0.0162(4)
W6 0.0187(4) 0.0190(4) 0.0147(4) 0.0007(3) 0.0016(3) 0.0117(3)
W7 0.0189(4) 0.0263(5) 0.0079(3) 0.0005(3) -0.0009(3) 0.0136(4)
W8 0.0231(4) 0.0267(5) 0.0120(4) 0.0038(3) 0.0042(3) 0.0160(4)
W9 0.0431(6) 0.0204(5) 0.0203(4) 0.0014(3) 0.0029(4) 0.0155(4)
W10 0.0274(5) 0.0235(5) 0.0175(4) 0.0023(3) 0.0023(4) 0.0065(4)
W11 0.0462(6) 0.0326(5) 0.0126(4) 0.0048(3) 0.0090(4) 0.0304(5)
W12 0.0299(5) 0.0241(5) 0.0178(4) 0.0004(3) -0.0039(4) 0.0072(4)
Co1 0.0146(13) 0.0270(15) 0.0099(11) 0.0003(10) 0.0007(10) 0.0127(12)
Co2 0.0273(15) 0.0282(16) 0.0112(12) -0.0012(11) -0.0010(11) 0.0136(13)
O1 0.021(8) 0.090(13) 0.023(8) 0.002(8) 0.009(7) 0.029(9)
O2 0.031(8) 0.030(8) 0.019(7) 0.005(6) -0.008(6) 0.018(7)
O3 0.029(8) 0.024(8) 0.019(7) 0.000(6) -0.001(6) 0.012(7)
O4 0.036(8) 0.026(8) 0.006(6) 0.008(5) 0.010(6) 0.012(7)
O5 0.051(10) 0.022(9) 0.032(8) -0.004(7) -0.001(8) 0.008(8)
O6 0.018(3) 0.018(3) 0.018(3) 0.0026(11) 0.0045(12) 0.0074(15)
O7 0.035(9) 0.030(9) 0.014(6) 0.002(6) -0.003(6) 0.014(7)
O8 0.027(8) 0.040(9) 0.014(6) -0.005(6) 0.003(6) 0.014(7)
O9 0.033(9) 0.045(10) 0.020(7) 0.010(7) 0.010(7) 0.017(8)
O10 0.052(10) 0.025(9) 0.020(7) -0.005(6) -0.011(7) 0.015(8)
O11 0.043(9) 0.028(8) 0.015(6) 0.014(6) 0.009(6) 0.027(7)
O12 0.058(10) 0.026(8) 0.014(6) 0.005(6) 0.011(7) 0.026(8)
O13 0.030(3) 0.029(3) 0.029(3) 0.0033(11) 0.0074(13) 0.0122(16)
O14 0.033(8) 0.032(8) 0.015(6) 0.003(6) 0.006(6) 0.028(7)
O15 0.018(3) 0.018(3) 0.018(3) 0.0027(11) 0.0041(12) 0.0077(15)
O16 0.032(9) 0.060(11) 0.020(7) 0.018(7) 0.001(7) 0.013(8)
O17 0.031(8) 0.036(9) 0.021(7) -0.001(6) 0.011(6) 0.017(7)
O18 0.029(8) 0.043(9) 0.009(6) 0.003(6) 0.000(6) 0.009(7)
O19 0.017(7) 0.036(9) 0.009(6) -0.002(6) -0.004(5) 0.013(6)
O20 0.024(3) 0.025(3) 0.024(3) 0.0031(11) 0.0061(13) 0.0098(15)
O21 0.025(3) 0.025(3) 0.025(3) 0.0032(11) 0.0063(13) 0.0102(16)
O22 0.021(7) 0.019(7) 0.014(6) 0.005(5) -0.003(6) 0.013(6)
O23 0.033(8) 0.039(9) 0.011(6) -0.001(6) -0.001(6) 0.025(7)
O24 0.047(9) 0.028(8) 0.012(6) 0.007(6) 0.015(6) 0.024(7)
O25 0.041(9) 0.033(9) 0.029(8) 0.004(6) 0.011(7) 0.027(8)
O26 0.028(8) 0.021(8) 0.018(7) 0.001(6) -0.011(6) 0.012(7)
O27 0.021(3) 0.021(3) 0.020(3) 0.0023(11) 0.0055(12) 0.0082(15)
O28 0.022(7) 0.020(7) 0.015(6) -0.001(5) 0.004(6) 0.013(6)
O29 0.045(9) 0.023(8) 0.021(7) 0.000(6) -0.011(7) 0.022(7)
O30 0.018(7) 0.029(8) 0.014(6) 0.006(6) 0.006(6) 0.016(6)
O31 0.051(10) 0.033(9) 0.014(7) 0.010(6) 0.002(7) 0.029(8)
O32 0.014(7) 0.025(8) 0.010(6) 0.001(5) -0.004(5) 0.015(6)
O33 0.011(7) 0.026(8) 0.019(7) 0.001(6) 0.005(6) -0.003(6)
O34 0.025(8) 0.014(7) 0.022(7) -0.006(6) 0.002(6) 0.005(6)
O35 0.034(8) 0.038(9) 0.010(6) 0.008(6) 0.009(6) 0.030(7)
O36 0.040(9) 0.016(8) 0.018(7) 0.008(6) 0.008(6) 0.015(7)
O37 0.074(12) 0.062(11) 0.018(7) 0.014(7) 0.025(8) 0.056(10)
O38 0.027(9) 0.038(10) 0.035(9) 0.006(7) -0.012(7) -0.004(7)
O39 0.068(12) 0.058(11) 0.016(7) 0.002(7) 0.000(8) 0.046(10)
O40 0.015(7) 0.020(7) 0.007(6) -0.003(5) 0.005(5) 0.002(6)
O41 0.013(3) 0.013(3) 0.013(3) 0.0017(11) 0.0030(12) 0.0053(14)
C1 0.049(6) 0.049(6) 0.049(6) 0.0061(13) 0.0125(19) 0.020(3)
C3 0.012(10) 0.051(15) 0.022(10) 0.014(10) 0.006(9) 0.020(10)
C5 0.069(8) 0.069(8) 0.069(8) 0.0091(15) 0.018(2) 0.028(3)
C7 0.093(10) 0.093(10) 0.093(10) 0.0124(17) 0.024(3) 0.037(4)
C8 0.043(17) 0.07(2) 0.09(2) 0.008(19) 0.017(17) 0.021(17)
C9 0.119(9) 0.119(9) 0.119(9) 0.0158(16) 0.031(3) 0.048(4)
C10 0.10(3) 0.08(3) 0.08(2) -0.001(19) 0.03(2) 0.06(2)
C11 0.06(2) 0.09(3) 0.056(18) 0.022(18) 0.023(16) 0.05(2)
C12 0.040(6) 0.040(6) 0.040(6) 0.0052(13) 0.0100(18) 0.016(2)
C13 0.072(19) 0.057(18) 0.015(11) 0.004(11) 0.006(12) 0.033(16)
C14 0.064(8) 0.065(8) 0.065(8) 0.0081(14) 0.017(2) 0.026(3)
C15 0.037(14) 0.051(13) 0.052(15) 0.006(13) 0.014(13) 0.006(13)
C16 0.042(6) 0.042(6) 0.042(6) 0.0056(13) 0.0108(18) 0.017(2)
C17 0.040(16) 0.12(3) 0.052(16) -0.001(16) 0.014(14) 0.052(18)
C18 0.037(14) 0.024(13) 0.032(12) 0.000(10) -0.013(11) 0.002(11)
C19 0.051(15) 0.025(13) 0.010(9) -0.006(9) 0.006(10) 0.006(11)
C20 0.046(15) 0.047(16) 0.022(11) 0.014(10) 0.015(11) 0.024(13)
C21 0.031(12) 0.059(16) 0.017(10) 0.014(10) 0.012(9) 0.039(12)
C22 0.039(6) 0.040(6) 0.040(6) 0.0053(13) 0.0102(17) 0.016(2)
C23 0.038(5) 0.038(5) 0.038(5) 0.0043(12) 0.0099(17) 0.015(2)
C24 0.041(14) 0.051(16) 0.046(14) 0.022(12) 0.027(12) 0.028(13)
C25 0.031(12) 0.027(12) 0.014(9) 0.007(8) 0.006(9) 0.015(10)
C26 0.032(5) 0.032(5) 0.032(5) 0.0043(12) 0.0081(16) 0.013(2)
C27 0.027(12) 0.033(13) 0.032(12) 0.015(10) 0.010(10) 0.018(11)
C28 0.021(4) 0.021(4) 0.021(4) 0.0026(12) 0.0052(15) 0.0086(19)
C29 0.024(11) 0.041(14) 0.016(10) 0.001(9) 0.003(9) 0.014(10)
C30 0.048(15) 0.025(13) 0.030(12) -0.011(10) -0.009(11) 0.014(12)
C31 0.027(5) 0.027(5) 0.027(5) 0.0033(12) 0.0068(15) 0.011(2)
C32 0.027(12) 0.030(13) 0.024(10) 0.010(9) 0.006(9) 0.019(10)
C33 0.060(17) 0.028(14) 0.027(12) 0.007(10) 0.016(12) -0.005(12)
C34 0.033(13) 0.040(15) 0.016(10) 0.006(10) -0.007(9) 0.016(11)
C35 0.040(13) 0.030(13) 0.017(9) 0.016(9) 0.013(9) 0.024(11)
C36 0.030(12) 0.031(13) 0.021(10) 0.003(9) 0.009(9) 0.020(10)
C37 0.025(5) 0.025(5) 0.025(5) 0.0031(12) 0.0065(15) 0.010(2)
C38 0.032(12) 0.039(14) 0.020(10) 0.007(9) 0.012(10) 0.017(11)
C39 0.012(10) 0.010(10) 0.026(10) 0.007(8) -0.010(9) 0.001(8)
C40 0.030(5) 0.030(5) 0.030(5) 0.0036(12) 0.0077(16) 0.012(2)
C41 0.024(4) 0.024(4) 0.024(4) 0.0033(12) 0.0060(15) 0.010(2)
C42 0.058(15) 0.035(14) 0.009(9) 0.010(9) 0.010(10) 0.037(12)
C43 0.011(10) 0.034(13) 0.029(11) 0.016(9) 0.001(9) 0.014(9)
C44 0.047(14) 0.023(12) 0.015(9) 0.005(8) 0.010(10) 0.018(11)
C45 0.027(11) 0.019(11) 0.030(11) 0.005(9) 0.014(9) 0.018(9)
C46 0.047(14) 0.014(11) 0.027(11) 0.004(9) 0.010(11) 0.011(10)
C47 0.026(5) 0.026(5) 0.026(5) 0.0034(12) 0.0062(15) 0.010(2)
C48 0.083(9) 0.083(9) 0.083(9) 0.0109(16) 0.021(3) 0.033(4)
N1 0.042(11) 0.023(10) 0.018(8) -0.009(7) 0.000(8) 0.019(9)
N2 0.027(9) 0.035(11) 0.015(8) 0.017(7) 0.010(7) 0.019(9)
N3 0.014(8) 0.013(9) 0.021(8) 0.001(7) -0.003(7) 0.003(7)
N5 0.028(4) 0.028(4) 0.028(4) 0.0038(11) 0.0072(14) 0.0111(19)
N6 0.042(11) 0.022(10) 0.017(8) -0.007(7) -0.005(8) 0.014(9)
N7 0.021(4) 0.021(4) 0.021(4) 0.0027(11) 0.0055(13) 0.0087(17)
N8 0.017(9) 0.025(10) 0.017(8) 0.005(7) 0.001(7) 0.009(8)
N9 0.025(10) 0.039(11) 0.026(9) -0.004(8) 0.009(8) 0.022(9)
N11 0.014(3) 0.014(3) 0.014(3) 0.0014(11) 0.0038(13) 0.0057(16)
N12 0.026(9) 0.019(9) 0.019(8) -0.011(7) -0.002(7) 0.007(8)
N13 0.053(14) 0.052(15) 0.047(12) 0.032(11) 0.031(11) 0.026(12)
N14 0.090(18) 0.042(12) 0.020(10) -0.001(9) 0.024(11) 0.016(13)
N15 0.027(4) 0.027(4) 0.026(4) 0.0032(11) 0.0068(14) 0.0105(18)
N16 0.018(3) 0.018(3) 0.018(3) 0.0020(11) 0.0048(13) 0.0074(16)
N4 0.147(6) 0.147(6) 0.147(6) 0.0192(13) 0.0378(19) 0.059(3)
C6 0.149(6) 0.149(6) 0.149(6) 0.0196(13) 0.0385(19) 0.060(3)
N10 0.152(6) 0.152(6) 0.152(6) 0.0199(13) 0.0391(19) 0.060(3)
C4 0.149(6) 0.149(6) 0.149(6) 0.0194(13) 0.0385(19) 0.059(3)
C2 0.151(6) 0.151(6) 0.151(6) 0.0198(13) 0.0388(19) 0.060(3)

loop_
_atom_type_symbol
_atom_type_description
_atom_type_scat_dispersion_real
_atom_type_scat_dispersion_imag
_atom_type_scat_source
C C 0.0033 0.0016 'International Tables Vol C Tables 4.2.6.8 and 6.1.1.4'
H H 0.0000 0.0000 'International Tables Vol C Tables 4.2.6.8 and 6.1.1.4'
B B 0.0013 0.0007 'International Tables Vol C Tables 4.2.6.8 and 6.1.1.4'
N N 0.0061 0.0033 'International Tables Vol C Tables 4.2.6.8 and 6.1.1.4'
O O 0.0106 0.0060 'International Tables Vol C Tables 4.2.6.8 and 6.1.1.4'
Co Co 0.3494 0.9721 'International Tables Vol C Tables 4.2.6.8 and 6.1.1.4'
W W -0.8490 6.8722 'International Tables Vol C Tables 4.2.6.8 and 6.1.1.4'

loop_
_geom_angle_atom_site_label_1
_geom_angle_atom_site_label_2
_geom_angle_atom_site_label_3
_geom_angle
_geom_angle_site_symmetry_1
_geom_angle_site_symmetry_3
O3 W1 O29 101.8(6) . .
O3 W1 O11 98.9(5) . .
O29 W1 O11 92.9(6) . .
O3 W1 O7 99.0(5) . .
O29 W1 O7 88.1(6) . .
O11 W1 O7 161.4(5) . .
O3 W1 O32 94.3(6) . .
O29 W1 O32 163.8(5) . .
O11 W1 O32 86.4(6) . .
O7 W1 O32 87.4(6) . .
O3 W1 O28 168.6(6) . .
O29 W1 O28 89.3(5) . .
O11 W1 O28 77.5(4) . .
O7 W1 O28 83.9(4) . .
O32 W1 O28 74.7(5) . .
O2 W2 O18 100.1(6) . .
O2 W2 O7 101.8(6) . .
O18 W2 O7 88.1(6) . .
O2 W2 O22 96.8(6) . .
O18 W2 O22 163.1(5) . .
O7 W2 O22 89.1(6) . .
O2 W2 O30 96.3(6) . .
O18 W2 O30 90.3(6) . .
O7 W2 O30 161.9(5) . .
O22 W2 O30 87.3(5) . .
O2 W2 O40 170.9(5) . .
O18 W2 O40 86.1(5) . .
O7 W2 O40 85.0(5) . .
O22 W2 O40 77.0(4) . .
O30 W2 O40 76.9(4) . .
O25 W3 O27 100.3(6) . .
O25 W3 O32 100.1(6) . .
O27 W3 O32 91.7(5) . .
O25 W3 O15 100.3(6) . .
O27 W3 O15 87.2(5) . .
O32 W3 O15 159.4(6) . .
O25 W3 O13 98.1(6) . .
O27 W3 O13 161.5(6) . .
O32 W3 O13 87.3(5) . .
O15 W3 O13 87.3(5) . .
O25 W3 O28 172.0(5) . .
O27 W3 O28 86.5(5) . .
O32 W3 O28 75.1(5) . .
O15 W3 O28 84.3(5) . .
O13 W3 O28 75.4(5) . .
O39 W4 O31 101.0(7) . .
O39 W4 O24 101.9(6) . .
O31 W4 O24 87.5(6) . .
O39 W4 O35 98.8(7) . .
O31 W4 O35 160.1(5) . .
O24 W4 O35 89.1(6) . .
O39 W4 O14 97.7(6) . .
O31 W4 O14 89.4(6) . .
O24 W4 O14 160.4(5) . .
O35 W4 O14 87.2(6) . .
O39 W4 O41 169.9(5) . .
O31 W4 O41 86.0(5) . .
O24 W4 O41 85.5(4) . .
O35 W4 O41 74.2(4) . .
O14 W4 O41 75.0(4) . .
O6 W5 O19 102.2(5) . .
O6 W5 O23 97.9(6) . .
O19 W5 O23 90.6(6) . .
O6 W5 O36 101.2(6) . .
O19 W5 O36 87.5(5) . .
O23 W5 O36 160.7(5) . .
O6 W5 O14 97.0(5) . .
O19 W5 O14 160.7(5) . .
O23 W5 O14 87.5(6) . .
O36 W5 O14 88.0(6) . .
O6 W5 O41 169.7(5) . .
O19 W5 O41 85.5(5) . .
O23 W5 O41 75.0(5) . .
O36 W5 O41 85.8(5) . .
O14 W5 O41 75.5(4) . .
O17 W6 O20 101.8(6) . .
O17 W6 O22 99.4(6) . .
O20 W6 O22 158.7(5) . .
O17 W6 O34 100.9(6) . .
O20 W6 O34 90.2(5) . .
O22 W6 O34 88.4(5) . .
O17 W6 O27 98.0(6) . .
O20 W6 O27 85.1(5) . .
O22 W6 O27 89.3(5) . .
O34 W6 O27 161.0(5) . .
O17 W6 O40 173.8(5) . .
O20 W6 O40 83.8(5) . .
O22 W6 O40 75.2(5) . .
O34 W6 O40 76.1(5) . .
O27 W6 O40 85.0(5) . .
O4 W7 O20 98.0(6) . .
O4 W7 O15 101.1(6) . .
O20 W7 O15 87.8(5) . .
O4 W7 O23 98.0(6) . .
O20 W7 O23 89.2(5) . .
O15 W7 O23 161.0(6) . .
O4 W7 O35 101.2(6) . .
O20 W7 O35 160.8(6) . .
O15 W7 O35 89.9(5) . .
O23 W7 O35 86.7(5) . .
O4 W7 O41 172.9(5) . .
O20 W7 O41 85.1(5) . .
O15 W7 O41 85.4(5) . .
O23 W7 O41 75.7(5) . .
O35 W7 O41 75.7(5) . .
O8 W8 O33 99.9(6) . .
O8 W8 O30 97.9(5) . .
O33 W8 O30 91.2(5) . .
O8 W8 O19 102.0(5) . .
O33 W8 O19 86.3(5) . .
O30 W8 O19 160.1(5) . .
O8 W8 O34 99.8(6) . .
O33 W8 O34 160.3(5) . .
O30 W8 O34 87.4(5) . .
O19 W8 O34 88.3(6) . .
O8 W8 O40 172.5(5) . .
O33 W8 O40 84.3(5) . .
O30 W8 O40 75.7(4) . .
O19 W8 O40 84.4(5) . .
O34 W8 O40 76.4(5) . .
O5 W9 O21 100.3(7) . .
O5 W9 O31 100.2(6) . .
O21 W9 O31 88.0(6) . .
O5 W9 O10 97.6(6) . .
O21 W9 O10 90.5(6) . .
O31 W9 O10 162.2(6) . .
O5 W9 O12 98.6(7) . .
O21 W9 O12 161.2(5) . .
O31 W9 O12 88.7(6) . .
O10 W9 O12 87.0(6) . .
O5 W9 O26 170.8(7) . .
O21 W9 O26 86.8(5) . .
O31 W9 O26 85.8(5) . .
O10 W9 O26 76.4(5) . .
O12 W9 O26 74.4(5) . .
O16 W10 O36 99.6(6) . .
O16 W10 O33 101.0(7) . .
O36 W10 O33 86.3(5) . .
O16 W10 O12 99.4(7) . .
O36 W10 O12 91.4(5) . .
O33 W10 O12 159.6(6) . .
O16 W10 O9 99.9(6) . .
O36 W10 O9 160.4(6) . .
O33 W10 O9 88.1(5) . .
O12 W10 O9 87.3(6) . .
O16 W10 O26 173.4(6) . .
O36 W10 O26 85.2(5) . .
O33 W10 O26 83.8(5) . .
O12 W10 O26 75.8(5) . .
O9 W10 O26 75.5(5) . .
O37 W11 O13 100.7(7) . .
O37 W11 O21 100.7(7) . .
O13 W11 O21 158.6(5) . .
O37 W11 O24 101.8(6) . .
O13 W11 O24 91.0(6) . .
O21 W11 O24 86.3(6) . .
O37 W11 O11 98.0(6) . .
O13 W11 O11 87.9(6) . .
O21 W11 O11 87.5(6) . .
O24 W11 O11 160.1(5) . .
O37 W11 O28 171.1(5) . .
O13 W11 O28 74.8(5) . .
O21 W11 O28 83.9(5) . .
O24 W11 O28 86.1(4) . .
O11 W11 O28 74.4(4) . .
O38 W12 O9 99.5(7) . .
O38 W12 O10 99.9(7) . .
O9 W12 O10 90.1(6) . .
O38 W12 O18 100.9(6) . .
O9 W12 O18 90.6(6) . .
O10 W12 O18 158.7(6) . .
O38 W12 O29 99.7(7) . .
O9 W12 O29 160.8(6) . .
O10 W12 O29 88.1(6) . .
O18 W12 O29 84.2(6) . .
O38 W12 O26 172.8(6) . .
O9 W12 O26 74.9(5) . .
O10 W12 O26 75.9(5) . .
O18 W12 O26 83.8(5) . .
O29 W12 O26 86.1(5) . .
N16 Co1 N8 177.3(6) 1_655 .
N16 Co1 N11 88.8(6) 1_655 .
N8 Co1 N11 93.7(6) . .
N16 Co1 O4 90.8(5) 1_655 2_672
N8 Co1 O4 86.6(6) . 2_672
N11 Co1 O4 175.1(5) . 2_672
N16 Co1 O6 90.8(5) 1_655 .
N8 Co1 O6 88.3(5) . .
N11 Co1 O6 86.6(5) . .
O4 Co1 O6 88.5(5) 2_672 .
N16 Co1 N2 89.9(6) 1_655 .
N8 Co1 N2 90.9(6) . .
N11 Co1 N2 94.1(6) . .
O4 Co1 N2 90.8(5) 2_672 .
O6 Co1 N2 179.0(5) . .
N14 Co2 N6 92.2(7) . .
N14 Co2 N1 90.1(7) . 1_666
N6 Co2 N1 177.2(6) . 1_666
N14 Co2 O2 93.5(8) . 1_656
N6 Co2 O2 90.8(6) . 1_656
N1 Co2 O2 90.6(6) 1_666 1_656
N14 Co2 O1 95.4(8) . .
N6 Co2 O1 87.3(6) . .
N1 Co2 O1 90.9(6) 1_666 .
O2 Co2 O1 171.0(5) 1_656 .
N14 Co2 O3 175.1(6) . 2_672
N6 Co2 O3 92.6(6) . 2_672
N1 Co2 O3 85.1(6) 1_666 2_672
O2 Co2 O3 85.6(5) 1_656 2_672
O1 Co2 O3 85.7(5) . 2_672
W2 O2 Co2 150.0(8) . 1_454
W1 O3 Co2 138.5(7) . 2_672
W7 O4 Co1 147.5(7) . 2_672
W5 O6 Co1 148.7(7) . .
W2 O7 W1 146.9(8) . .
W12 O9 W10 120.2(7) . .
W12 O10 W9 119.4(7) . .
W1 O11 W11 119.4(6) . .
W10 O12 W9 119.7(7) . .
W11 O13 W3 121.1(7) . .
W4 O14 W5 120.8(6) . .
W7 O15 W3 148.1(7) . .
W2 O18 W12 150.5(8) . .
W5 O19 W8 148.9(7) . .
W7 O20 W6 150.1(7) . .
W11 O21 W9 149.1(7) . .
W6 O22 W2 119.0(6) . .
W5 O23 W7 120.0(6) . .
W4 O24 W11 149.0(8) . .
B1 O26 W10 128.0(10) . .
B1 O26 W9 123.8(11) . .
W10 O26 W9 90.1(5) . .
B1 O26 W12 125.6(10) . .
W10 O26 W12 89.3(5) . .
W9 O26 W12 88.2(4) . .
W3 O27 W6 148.6(7) . .
B1 O28 W1 125.2(10) . .
B1 O28 W3 127.2(11) . .
W1 O28 W3 90.0(4) . .
B1 O28 W11 125.2(10) . .
W1 O28 W11 88.7(4) . .
W3 O28 W11 88.6(4) . .
W1 O29 W12 147.5(7) . .
W8 O30 W2 118.3(6) . .
W4 O31 W9 147.0(7) . .
W3 O32 W1 120.1(6) . .
W8 O33 W10 150.6(7) . .
W6 O34 W8 119.2(6) . .
W4 O35 W7 120.2(6) . .
W5 O36 W10 148.7(7) . .
B1 O40 W2 126.2(10) . .
B1 O40 W8 126.1(11) . .
W2 O40 W8 89.1(4) . .
B1 O40 W6 126.3(11) . .
W2 O40 W6 88.8(4) . .
W8 O40 W6 88.2(4) . .
B1 O41 W7 127.2(11) . .
B1 O41 W5 124.7(10) . .
W7 O41 W5 89.4(4) . .
B1 O41 W4 125.2(10) . .
W7 O41 W4 89.9(4) . .
W5 O41 W4 88.7(4) . .
C12 C1 N15 104(2) . .
C12 C1 H1A 127.8 . .
N15 C1 H1A 127.8 . .
C43 C3 C36 117.9(18) . .
C43 C3 H3A 121.1 . .
C36 C3 H3A 121.1 . .
C10 C5 C48 119(3) . .
C10 C5 H5A 120.5 . .
C48 C5 H5A 120.5 . .
C9 C7 C8 128(4) . .
C9 C7 H7A 116.1 . .
C8 C7 H7A 116.1 . .
C7 C8 N13 127(3) . .
C7 C8 C10 113(3) . .
N13 C8 C10 119(3) . .
C7 C9 C48 124(5) . .
C7 C9 N4 115(4) . .
C48 C9 N4 119(5) . .
C5 C10 C8 119(3) . .
C5 C10 H10A 120.7 . .
C8 C10 H10A 120.7 . .
C13 C11 N13 102(2) . .
C13 C11 H11A 129.0 . .
N13 C11 H11A 129.0 . .
C1 C12 N1 112(2) . .
C1 C12 H12A 123.8 . .
N1 C12 H12A 123.8 . .
C11 C13 N14 118(3) . .
C11 C13 C15 77(2) . .
N14 C13 C15 41.0(13) . .
C11 C13 H13A 121.0 . .
N14 C13 H13A 121.0 . .
C15 C13 H13A 161.6 . .
C23 C14 N12 109(3) . .
C23 C14 H14A 125.6 . .
N12 C14 H14A 125.6 . .
N13 C15 N14 114(2) . .
N13 C15 C13 73.7(18) . .
N14 C15 C13 40.1(13) . .
N13 C15 H15A 123.2 . .
N14 C15 H15A 123.2 . .
C13 C15 H15A 162.8 . .
C33 C16 C44 124(2) . .
C33 C16 H16A 117.9 . .
C44 C16 H16A 117.9 . .
C31 C17 C40 119(2) . .
C31 C17 H17A 120.4 . .
C40 C17 H17A 120.4 . .
N6 C18 N5 114(2) . .
N6 C18 H18A 123.1 . .
N5 C18 H18A 123.1 . .
C27 C19 N5 107.7(17) . .
C27 C19 H19A 126.2 . .
N5 C19 H19A 126.2 . .
C26 C20 C29 122(2) . .
C26 C20 H20A 118.9 . .
C29 C20 H20A 118.9 . .
C41 C21 N8 110.6(16) . .
C41 C21 H21A 124.7 . .
N8 C21 H21A 124.7 . .
N7 C22 C24 106(2) . .
N7 C22 H22A 127.0 . .
C24 C22 H22A 127.0 . .
C14 C23 N11 110(2) . .
C14 C23 H23A 125.1 . .
N11 C23 H23A 125.1 . .
N16 C24 C22 110(2) . .
N16 C24 H24A 125.2 . .
C22 C24 H24A 125.2 . .
N2 C25 N3 112.6(18) . .
N2 C25 H25A 123.7 . .
N3 C25 H25A 123.7 . .
C20 C26 C36 118(2) . .
C20 C26 H26A 120.8 . .
C36 C26 H26A 120.8 . .
C19 C27 N6 110.8(19) . .
C19 C27 H27A 124.6 . .
N6 C27 H27A 124.6 . .
N16 C28 N7 111.6(17) . .
N16 C28 H28A 124.2 . .
N7 C28 H28A 124.2 . .
C43 C29 C20 119(2) . .
C43 C29 H29A 120.6 . .
C20 C29 H29A 120.6 . .
N1 C30 N15 113.9(19) . .
N1 C30 H30A 123.1 . .
N15 C30 H30A 123.1 . .
C17 C31 C35 121(2) . .
C17 C31 H31A 119.7 . .
C35 C31 H31A 119.7 . .
C45 C32 C35 119.4(18) . .
C45 C32 H32A 120.3 . .
C35 C32 H32A 120.3 . .
C16 C33 C46 120(2) . .
C16 C33 H33A 120.2 . .
C46 C33 H33A 120.2 . .
C47 C34 N2 112.7(18) . .
C47 C34 H34A 123.7 . .
N2 C34 H34A 123.7 . .
C31 C35 C32 120(2) . .
C31 C35 N15 121.9(17) . .
C32 C35 N15 118.2(18) . .
C3 C36 N7 118.3(17) . .
C3 C36 C26 120(2) . .
N7 C36 C26 121.5(17) . .
N11 C37 N12 115.8(18) . .
N11 C37 H37A 122.1 . .
N12 C37 H37A 122.1 . .
N8 C38 N9 113.5(17) . .
N8 C38 H38A 123.2 . .
N9 C38 H38A 123.2 . .
C42 C39 C44 120(2) . .
C42 C39 H39A 119.8 . .
C44 C39 H39A 119.8 . .
C45 C40 C17 121(2) . .
C45 C40 H40A 119.7 . .
C17 C40 H40A 119.7 . .
C21 C41 N9 108.1(17) . .
C21 C41 H41A 125.9 . .
N9 C41 H41A 125.9 . .
C39 C42 C46 121.3(18) . .
C39 C42 N3 121(2) . .
C46 C42 N3 117.3(19) . .
C29 C43 C3 122.4(17) . .
C29 C43 N9 120.8(19) . .
C3 C43 N9 116.7(17) . .
C16 C44 N5 124.3(19) . .
C16 C44 C39 116(2) . .
N5 C44 C39 120(2) . .
C40 C45 C32 119.9(18) . .
C40 C45 N12 122.6(19) . .
C32 C45 N12 117.4(16) . .
C33 C46 C42 118(2) . .
C33 C46 H46A 120.9 . .
C42 C46 H46A 120.9 . .
C34 C47 N3 104.3(19) . .
C34 C47 H47A 127.8 . .
N3 C47 H47A 127.8 . .
C9 C48 C5 117(4) . .
C9 C48 H48A 121.4 . .
C5 C48 H48A 121.4 . .
C30 N1 C12 103.3(17) . .
C30 N1 Co2 127.3(13) . 1_444
C12 N1 Co2 129.4(14) . 1_444
C25 N2 C34 104.1(15) . .
C25 N2 Co1 132.4(14) . .
C34 N2 Co1 123.5(12) . .
C25 N3 C47 106.3(16) . .
C25 N3 C42 127.4(16) . .
C47 N3 C42 126.2(17) . .
C18 N5 C44 126.9(19) . .
C18 N5 C19 105.6(18) . .
C44 N5 C19 127.5(17) . .
C18 N6 C27 102.1(17) . .
C18 N6 Co2 127.0(16) . .
C27 N6 Co2 128.6(15) . .
C22 N7 C28 106.1(18) . .
C22 N7 C36 123.8(17) . .
C28 N7 C36 129.9(17) . .
C38 N8 C21 103.7(15) . .
C38 N8 Co1 129.6(13) . .
C21 N8 Co1 126.4(11) . .
C38 N9 C41 103.9(16) . .
C38 N9 C43 129.1(17) . .
C41 N9 C43 126.7(16) . .
C37 N11 C23 103.4(17) . .
C37 N11 Co1 130.3(14) . .
C23 N11 Co1 126.1(13) . .
C37 N12 C14 102.3(18) . .
C37 N12 C45 129.1(17) . .
C14 N12 C45 128.5(19) . .
C15 N13 C11 107(2) . .
C15 N13 C8 126(3) . .
C11 N13 C8 126(2) . .
C13 N14 C15 99(2) . .
C13 N14 Co2 134.3(18) . .
C15 N14 Co2 126.0(16) . .
C30 N15 C1 105.6(18) . .
C30 N15 C35 127.7(17) . .
C1 N15 C35 126.7(18) . .
C28 N16 C24 106.0(16) . .
C28 N16 Co1 130.3(13) . 1_455
C24 N16 Co1 123.3(14) . 1_455
C2 N4 C6 108.0 . .
C2 N4 C9 128(4) . .
C6 N4 C9 123(4) . .
N10 C6 N4 108.0 . .
N10 C6 H6A 126.0 . .
N4 C6 H6A 126.0 . .
C6 N10 C4 108.0 . .
C2 C4 N10 108.0 . .
C2 C4 H4A 126.0 . .
N10 C4 H4A 126.0 . .
C4 C2 N4 108.0 . .
C4 C2 H2A 126.0 . .
N4 C2 H2A 126.0 . .
O40 B1 O28 108.8(15) . .
O40 B1 O41 109.3(14) . .
O28 B1 O41 108.3(15) . .
O40 B1 O26 108.1(15) . .
O28 B1 O26 112.2(15) . .
O41 B1 O26 110.1(15) . .

loop_
_geom_bond_atom_site_label_1
_geom_bond_atom_site_label_2
_geom_bond_distance
_geom_bond_site_symmetry_2
W1 O3 1.739(12) .
W1 O29 1.869(16) .
W1 O11 1.886(12) .
W1 O7 1.909(13) .
W1 O32 1.930(13) .
W1 O28 2.328(11) .
W2 O2 1.713(11) .
W2 O18 1.850(15) .
W2 O7 1.870(14) .
W2 O22 1.917(13) .
W2 O30 1.922(11) .
W2 O40 2.319(11) .
W3 O25 1.720(16) .
W3 O27 1.879(12) .
W3 O32 1.885(10) .
W3 O15 1.894(11) .
W3 O13 1.935(13) .
W3 O28 2.346(14) .
W4 O39 1.700(13) .
W4 O31 1.891(16) .
W4 O24 1.892(11) .
W4 O35 1.907(15) .
W4 O14 1.914(12) .
W4 O41 2.396(11) .
W5 O6 1.731(12) .
W5 O19 1.869(12) .
W5 O23 1.882(15) .
W5 O36 1.882(14) .
W5 O14 1.920(11) .
W5 O41 2.370(11) .
W6 O17 1.697(14) .
W6 O20 1.908(12) .
W6 O22 1.912(11) .
W6 O34 1.915(13) .
W6 O27 1.935(12) .
W6 O40 2.395(12) .
W7 O4 1.694(14) .
W7 O20 1.874(12) .
W7 O15 1.879(12) .
W7 O23 1.923(13) .
W7 O35 1.934(11) .
W7 O41 2.314(12) .
W8 O8 1.711(12) .
W8 O33 1.873(13) .
W8 O30 1.911(11) .
W8 O19 1.917(11) .
W8 O34 1.934(13) .
W8 O40 2.374(11) .
W9 O5 1.705(14) .
W9 O21 1.896(14) .
W9 O31 1.906(13) .
W9 O10 1.920(13) .
W9 O12 1.922(14) .
W9 O26 2.371(12) .
W10 O16 1.693(15) .
W10 O36 1.901(13) .
W10 O33 1.901(13) .
W10 O12 1.916(12) .
W10 O9 1.943(13) .
W10 O26 2.319(14) .
W11 O37 1.711(12) .
W11 O13 1.880(15) .
W11 O21 1.897(14) .
W11 O24 1.901(11) .
W11 O11 1.950(11) .
W11 O28 2.409(11) .
W12 O38 1.713(14) .
W12 O9 1.874(13) .
W12 O10 1.920(13) .
W12 O18 1.926(14) .
W12 O29 1.942(16) .
W12 O26 2.392(12) .
Co1 N16 2.115(15) 1_655
Co1 N8 2.118(15) .
Co1 N11 2.140(14) .
Co1 O4 2.148(13) 2_672
Co1 O6 2.153(12) .
Co1 N2 2.182(15) .
Co2 N14 2.07(2) .
Co2 N6 2.086(16) .
Co2 N1 2.092(15) 1_666
Co2 O2 2.116(13) 1_656
Co2 O1 2.141(13) .
Co2 O3 2.190(14) 2_672
O2 Co2 2.116(13) 1_454
O3 Co2 2.190(14) 2_672
O4 Co1 2.148(13) 2_672
O26 B1 1.53(3) .
O28 B1 1.52(2) .
O40 B1 1.52(2) .
O41 B1 1.53(2) .
C1 C12 1.35(3) .
C1 N15 1.40(3) .
C1 H1A 0.9300 .
C3 C43 1.41(3) .
C3 C36 1.41(2) .
C3 H3A 0.9300 .
C5 C10 1.38(4) .
C5 C48 1.42(4) .
C5 H5A 0.9300 .
C7 C9 1.19(5) .
C7 C8 1.36(4) .
C7 H7A 0.9300 .
C8 N13 1.42(4) .
C8 C10 1.50(4) .
C9 C48 1.36(5) .
C9 N4 1.43(5) .
C10 H10A 0.9300 .
C11 C13 1.28(4) .
C11 N13 1.37(3) .
C11 H11A 0.9300 .
C12 N1 1.37(3) .
C12 H12A 0.9300 .
C13 N14 1.31(3) .
C13 C15 2.01(4) .
C13 H13A 0.9300 .
C14 C23 1.30(3) .
C14 N12 1.38(3) .
C14 H14A 0.9300 .
C15 N13 1.29(3) .
C15 N14 1.34(3) .
C15 H15A 0.9300 .
C16 C33 1.34(3) .
C16 C44 1.37(3) .
C16 H16A 0.9300 .
C17 C31 1.33(3) .
C17 C40 1.43(3) .
C17 H17A 0.9300 .
C18 N6 1.33(3) .
C18 N5 1.35(3) .
C18 H18A 0.9300 .
C19 C27 1.33(3) .
C19 N5 1.38(3) .
C19 H19A 0.9300 .
C20 C26 1.34(3) .
C20 C29 1.43(3) .
C20 H20A 0.9300 .
C21 C41 1.32(2) .
C21 N8 1.36(2) .
C21 H21A 0.9300 .
C22 N7 1.36(3) .
C22 C24 1.37(3) .
C22 H22A 0.9300 .
C23 N11 1.37(3) .
C23 H23A 0.9300 .
C24 N16 1.36(2) .
C24 H24A 0.9300 .
C25 N2 1.31(2) .
C25 N3 1.35(2) .
C25 H25A 0.9300 .
C26 C36 1.44(3) .
C26 H26A 0.9300 .
C27 N6 1.42(3) .
C27 H27A 0.9300 .
C28 N16 1.30(2) .
C28 N7 1.38(2) .
C28 H28A 0.9300 .
C29 C43 1.34(3) .
C29 H29A 0.9300 .
C30 N1 1.31(2) .
C30 N15 1.35(2) .
C30 H30A 0.9300 .
C31 C35 1.36(3) .
C31 H31A 0.9300 .
C32 C45 1.39(3) .
C32 C35 1.40(3) .
C32 H32A 0.9300 .
C33 C46 1.36(3) .
C33 H33A 0.9300 .
C34 C47 1.35(3) .
C34 N2 1.35(3) .
C34 H34A 0.9300 .
C35 N15 1.40(3) .
C36 N7 1.41(3) .
C37 N11 1.29(2) .
C37 N12 1.32(2) .
C37 H37A 0.9300 .
C38 N8 1.32(2) .
C38 N9 1.34(2) .
C38 H38A 0.9300 .
C39 C42 1.34(3) .
C39 C44 1.40(2) .
C39 H39A 0.9300 .
C40 C45 1.31(3) .
C40 H40A 0.9300 .
C41 N9 1.37(2) .
C41 H41A 0.9300 .
C42 C46 1.41(3) .
C42 N3 1.44(2) .
C43 N9 1.41(2) .
C44 N5 1.37(3) .
C45 N12 1.43(2) .
C46 H46A 0.9300 .
C47 N3 1.39(2) .
C47 H47A 0.9300 .
C48 H48A 0.9300 .
N1 Co2 2.092(15) 1_444
N16 Co1 2.115(15) 1_455
N4 C2 1.396(19) .
N4 C6 1.396(19) .
C6 N10 1.40(2) .
C6 H6A 0.9300 .
N10 C4 1.396(19) .
C4 C2 1.396(19) .
C4 H4A 0.9300 .
C2 H2A 0.9300 .

loop_
_platon_squeeze_void_nr
_platon_squeeze_void_average_x
_platon_squeeze_void_average_y
_platon_squeeze_void_average_z
_platon_squeeze_void_volume
_platon_squeeze_void_count_electrons
1 0.000 0.500 0.000 159.3 26.7
2 0.393 0.343 0.947 9.3 0.7
3 0.607 0.656 0.053 9.3 1.1
